data_4514996
loop_
_publ_author_name
'Adhikary, Amit'
'Akhtar, Sohel'
'Pariyar, Anand'
'Batsanov, Andrei S.'
'Mondal, Raju'

_publ_section_title
;
 Temperature-Induced Single-Crystal-to-Single-Crystal Transformations with
 Consequential Changes in the Magnetic Properties of Fe(III) Complexes.
;
_journal_issue 5
_journal_name_full 'ACS omega'
_journal_page_first 8731
_journal_page_last 8738
_journal_paper_doi 10.1021/acsomega.8b03400
_journal_volume 4
_journal_year 2019
_chemical_formula_moiety 'C14 H12 Fe2 N2 O12, H2 O'
_chemical_formula_sum 'C14 H14 Fe2 N2 O13'
_chemical_formula_weight 529.97
_space_group_crystal_system monoclinic
_space_group_IT_number 15
_space_group_name_Hall '-C 2yc'
_space_group_name_H-M_alt 'C 1 2/c 1'
_symmetry_space_group_name_Hall '-C 2yc'
_symmetry_space_group_name_H-M 'C 1 2/c 1'
_atom_sites_solution_hydrogens mixed
_atom_sites_solution_primary dual
_audit_creation_date 2018-09-05
_audit_creation_method
;
Olex2 1.2-beta
(compiled 2018.05.29 svn.r3508 for OlexSys, GUI svn.r5506)
;
_cell_angle_alpha 90
_cell_angle_beta 90.167(3)
_cell_angle_gamma 90
_cell_formula_units_Z 4
_cell_length_a 11.4790(5)
_cell_length_b 21.7236(6)
_cell_length_c 7.3541(3)
_cell_measurement_reflns_used 2490
_cell_measurement_temperature 120(2)
_cell_measurement_theta_max 31.6680
_cell_measurement_theta_min 3.3180
_cell_volume 1833.85(12)
_computing_cell_refinement 'CrysAlisPro, Agilent Technologies, Version 1.171.35.15 (2011)'
_computing_data_collection 'CrysAlisPro, Agilent Technologies, Version 1.171.35.15 (2011)'
_computing_data_reduction 'CrysAlisPro, Agilent Technologies, Version 1.171.35.15 (2011)'
_computing_molecular_graphics 'Olex2 (Dolomanov et al., 2009)'
_computing_publication_material 'Olex2 (Dolomanov et al., 2009)'
_computing_structure_refinement 'ShelXL (Sheldrick, 2015)'
_computing_structure_solution 'ShelXT (Sheldrick, 2015)'
_diffrn_ambient_temperature 120.0
_diffrn_detector 'CCD plate'
_diffrn_detector_area_resol_mean 16.15
_diffrn_detector_type 'Sapphire3 CCD area detector'
_diffrn_measured_fraction_theta_full 0.999
_diffrn_measured_fraction_theta_max 0.999
_diffrn_measurement_details
;
#__ type_ start__ end____ width___ exp.time_
  1 omega  -33.00    4.00   1.0000    5.0000
omega____ theta____ kappa____ phi______ frames
    -       28.9587  -57.0000  -60.0000 37

#__ type_ start__ end____ width___ exp.time_
  2 omega   21.00   69.00   1.0000    5.0000
omega____ theta____ kappa____ phi______ frames
    -       28.9587 -100.0000  -60.0000 48

#__ type_ start__ end____ width___ exp.time_
  3 omega   44.00   81.00   1.0000    5.0000
omega____ theta____ kappa____ phi______ frames
    -       28.9587 -178.0000  -30.0000 37

#__ type_ start__ end____ width___ exp.time_
  4 omega   17.00   68.00   1.0000    5.0000
omega____ theta____ kappa____ phi______ frames
    -       28.9587 -100.0000   60.0000 51

#__ type_ start__ end____ width___ exp.time_
  5 omega  -43.00   71.00   1.0000    5.0000
omega____ theta____ kappa____ phi______ frames
    -       28.9587  -19.0000    0.0000 114

#__ type_ start__ end____ width___ exp.time_
  6 omega   43.00   71.00   1.0000    5.0000
omega____ theta____ kappa____ phi______ frames
    -       28.9587 -100.0000 -180.0000 28

#__ type_ start__ end____ width___ exp.time_
  7 omega    9.00   96.00   1.0000    5.0000
omega____ theta____ kappa____ phi______ frames
    -       28.9587   57.0000 -180.0000 87

#__ type_ start__ end____ width___ exp.time_
  8 omega   35.00   84.00   1.0000    5.0000
omega____ theta____ kappa____ phi______ frames
    -       28.9587  178.0000   90.0000 49
;
_diffrn_measurement_device 'four-circle diffractometer'
_diffrn_measurement_device_type 'Agilent Technologies, Gemini S Ultra kappa-diffractometer'
_diffrn_measurement_method '\w scans'
_diffrn_orient_matrix_UB_11 -0.0231939000
_diffrn_orient_matrix_UB_12 -0.0259398000
_diffrn_orient_matrix_UB_13 -0.0461703000
_diffrn_orient_matrix_UB_21 0.0171895000
_diffrn_orient_matrix_UB_22 0.0128706000
_diffrn_orient_matrix_UB_23 -0.0843481000
_diffrn_orient_matrix_UB_31 0.0546615000
_diffrn_orient_matrix_UB_32 -0.0150667000
_diffrn_orient_matrix_UB_33 0.0073160000
_diffrn_radiation_monochromator graphite
_diffrn_radiation_probe x-ray
_diffrn_radiation_type MoK\a
_diffrn_radiation_wavelength 0.71073
_diffrn_reflns_av_R_equivalents 0.0402
_diffrn_reflns_av_unetI/netI 0.0398
_diffrn_reflns_Laue_measured_fraction_full 0.999
_diffrn_reflns_Laue_measured_fraction_max 0.999
_diffrn_reflns_limit_h_max 14
_diffrn_reflns_limit_h_min -14
_diffrn_reflns_limit_k_max 21
_diffrn_reflns_limit_k_min -28
_diffrn_reflns_limit_l_max 9
_diffrn_reflns_limit_l_min -9
_diffrn_reflns_number 8051
_diffrn_reflns_point_group_measured_fraction_full 0.999
_diffrn_reflns_point_group_measured_fraction_max 0.999
_diffrn_reflns_theta_full 25.242
_diffrn_reflns_theta_max 27.497
_diffrn_reflns_theta_min 3.326
_diffrn_source 'Enhance (Mo) X-ray Source'
_exptl_absorpt_coefficient_mu 1.660
_exptl_absorpt_correction_T_max 0.882
_exptl_absorpt_correction_T_min 0.652
_exptl_absorpt_correction_type analytical
_exptl_absorpt_process_details
;
CrysAlisPro, Agilent Technologies,
Version 1.171.37.35h (release 09-02-2015 CrysAlis171 .NET)
(compiled Feb  9 2015,16:26:32)
Analytical numeric absorption correction using a multifaceted crystal
            model based on expressions derived by R.C. Clark & J.S. Reid.
(Clark, R. C. & Reid, J. S. (1995). Acta Cryst. A51, 887-897)
Empirical absorption correction using spherical harmonics,
 implemented in SCALE3 ABSPACK scaling algorithm.
;
_exptl_crystal_density_diffrn 1.920
_exptl_crystal_description
;
;
_exptl_crystal_F_000 1072
_exptl_crystal_size_max 0.4539
_exptl_crystal_size_mid 0.1179
_exptl_crystal_size_min 0.0811
_refine_diff_density_max 0.412
_refine_diff_density_min -0.546
_refine_diff_density_rms 0.078
_refine_ls_extinction_method none
_refine_ls_goodness_of_fit_ref 1.046
_refine_ls_hydrogen_treatment mixed
_refine_ls_matrix_type full
_refine_ls_number_parameters 143
_refine_ls_number_reflns 2109
_refine_ls_number_restraints 0
_refine_ls_restrained_S_all 1.046
_refine_ls_R_factor_all 0.0464
_refine_ls_R_factor_gt 0.0353
_refine_ls_shift/su_max 0.001
_refine_ls_shift/su_mean 0.000
_refine_ls_structure_factor_coef Fsqd
_refine_ls_weighting_details 'w=1/[\s^2^(Fo^2^)+(0.0279P)^2^+3.3323P] where P=(Fo^2^+2Fc^2^)/3'
_refine_ls_weighting_scheme calc
_refine_ls_wR_factor_gt 0.0781
_refine_ls_wR_factor_ref 0.0836
_reflns_Friedel_coverage 0.000
_reflns_number_gt 1731
_reflns_number_total 2109
_reflns_threshold_expression 'I > 2\s(I)'
_cod_data_source_file ao8b03400_si_004.cif
_cod_data_source_block 120k
_cod_database_code 4514996
_shelx_shelxl_version_number 2018/3
_chemical_oxdiff_formula 'C14 H8 N2 O12 Fe2'
_shelx_space_group_comment
;
The symmetry employed for this shelxl refinement is uniquely defined
by the following loop, which should always be used as a source of
symmetry information in preference to the above space-group names.
They are only intended as comments.
;
_reflns_odcompleteness_completeness 49.85
_reflns_odcompleteness_iscentric 1
_reflns_odcompleteness_theta 31.44
_olex2_refinement_description
;
1. Fixed Uiso
 At 1.2 times of:
  All C(H) groups
 At 1.5 times of:
  All O(H) groups
2.a Riding coordinates:
 O5(H5), O6(H6A,H6B), O7(H7)
2.b Aromatic/amide H refined with riding coordinates:
 C3(H3), C4(H4), C5(H5A)
;
_olex2_submission_special_instructions 'No special instructions were received'

loop_
_space_group_symop_operation_xyz
'x, y, z'
'-x, y, -z+1/2'
'x+1/2, y+1/2, z'
'-x+1/2, y+1/2, -z+1/2'
'-x, -y, -z'
'x, -y, z-1/2'
'-x+1/2, -y+1/2, -z'
'x+1/2, -y+1/2, z-1/2'

loop_
_atom_site_label
_atom_site_type_symbol
_atom_site_fract_x
_atom_site_fract_y
_atom_site_fract_z
_atom_site_U_iso_or_equiv
_atom_site_adp_type
_atom_site_occupancy
_atom_site_site_symmetry_order
_atom_site_calc_flag
_atom_site_refinement_flags_posn
_atom_site_refinement_flags_adp
_atom_site_refinement_flags_occupancy
Fe Fe 0.36862(3) 0.63030(2) 0.71026(5) 0.02183(13) Uani 1 1 d . . .
O1 O 0.31714(16) 0.54141(8) 0.7843(3) 0.0309(5) Uani 1 1 d . . .
O2 O 0.17397(17) 0.48496(8) 0.9084(3) 0.0426(6) Uani 1 1 d . . .
O3 O 0.2147(2) 0.79998(8) 0.7661(3) 0.0401(6) Uani 1 1 d . . .
O4 O 0.33635(17) 0.72272(7) 0.6910(2) 0.0261(4) Uani 1 1 d . . .
O5 O 0.51981(16) 0.63162(7) 0.5861(3) 0.0255(4) Uani 1 1 d . . .
H5 H 0.527901 0.622769 0.474233 0.038 Uiso 1 1 d R . .
O6 O 0.28912(19) 0.61449(9) 0.4735(3) 0.0371(5) Uani 1 1 d . . .
H6A H 0.280131 0.643130 0.395921 0.065(13) Uiso 1 1 d R . .
H6B H 0.248941 0.583529 0.440541 0.061(12) Uiso 1 1 d R . .
N N 0.21147(17) 0.64201(9) 0.8430(3) 0.0175(4) Uani 1 1 d . . .
C1 C 0.2189(2) 0.53436(12) 0.8647(4) 0.0282(6) Uani 1 1 d . . .
C2 C 0.1547(2) 0.59316(11) 0.9062(4) 0.0205(5) Uani 1 1 d . . .
C3 C 0.0492(2) 0.59957(13) 0.9967(4) 0.0246(6) Uani 1 1 d . . .
H3 H 0.008907 0.564800 1.043138 0.030 Uiso 1 1 calc R . .
C4 C 0.0049(2) 0.65889(14) 1.0168(4) 0.0311(7) Uani 1 1 d . . .
H4 H -0.066335 0.664989 1.079783 0.037 Uiso 1 1 calc R . .
C5 C 0.0637(2) 0.70893(13) 0.9459(4) 0.0291(7) Uani 1 1 d . . .
H5A H 0.033088 0.749383 0.957328 0.035 Uiso 1 1 calc R . .
C6 C 0.1678(2) 0.69860(11) 0.8582(4) 0.0213(5) Uani 1 1 d . . .
C7 C 0.2442(3) 0.74502(11) 0.7646(4) 0.0269(6) Uani 1 1 d . . .
O7 O 0.500000 0.55793(12) 0.250000 0.0398(8) Uani 1 2 d S T P
H7 H 0.553700 0.538303 0.195740 0.060 Uiso 1 1 d R . .

loop_
_atom_site_aniso_label
_atom_site_aniso_U_11
_atom_site_aniso_U_22
_atom_site_aniso_U_33
_atom_site_aniso_U_23
_atom_site_aniso_U_13
_atom_site_aniso_U_12
Fe 0.0312(2) 0.01001(18) 0.0244(2) -0.00059(14) 0.01399(15) -0.00268(14)
O1 0.0264(10) 0.0123(8) 0.0542(14) 0.0070(8) 0.0245(9) 0.0043(7)
O2 0.0249(11) 0.0200(10) 0.0831(18) 0.0277(11) 0.0233(11) 0.0084(8)
O3 0.0711(16) 0.0111(9) 0.0379(13) -0.0049(8) -0.0302(11) 0.0113(9)
O4 0.0448(12) 0.0119(8) 0.0216(10) 0.0013(7) -0.0028(8) -0.0038(8)
O5 0.0337(10) 0.0207(9) 0.0223(10) -0.0035(7) 0.0162(8) -0.0052(8)
O6 0.0586(14) 0.0276(10) 0.0252(12) -0.0075(9) 0.0132(10) -0.0304(10)
N 0.0231(11) 0.0141(10) 0.0154(11) 0.0017(8) 0.0010(8) 0.0062(8)
C1 0.0235(14) 0.0197(13) 0.0416(18) 0.0127(12) 0.0132(12) 0.0090(11)
C2 0.0217(13) 0.0210(12) 0.0187(14) 0.0062(10) 0.0046(10) 0.0083(10)
C3 0.0198(13) 0.0351(15) 0.0190(14) 0.0020(11) 0.0021(10) 0.0061(11)
C4 0.0171(13) 0.0480(18) 0.0282(16) -0.0177(13) -0.0059(11) 0.0117(12)
C5 0.0248(14) 0.0281(14) 0.0343(17) -0.0177(12) -0.0157(12) 0.0151(11)
C6 0.0279(14) 0.0158(11) 0.0201(14) -0.0062(10) -0.0114(10) 0.0089(10)
C7 0.0439(17) 0.0145(12) 0.0221(15) -0.0044(10) -0.0177(12) 0.0062(12)
O7 0.054(2) 0.0247(15) 0.0406(19) 0.000 0.0206(15) 0.000

loop_
_atom_type_symbol
_atom_type_description
_atom_type_scat_dispersion_real
_atom_type_scat_dispersion_imag
_atom_type_scat_source
C C 0.0033 0.0016 'International Tables Vol C Tables 4.2.6.8 and 6.1.1.4'
H H 0.0000 0.0000 'International Tables Vol C Tables 4.2.6.8 and 6.1.1.4'
Fe Fe 0.3463 0.8444 'International Tables Vol C Tables 4.2.6.8 and 6.1.1.4'
N N 0.0061 0.0033 'International Tables Vol C Tables 4.2.6.8 and 6.1.1.4'
O O 0.0106 0.0060 'International Tables Vol C Tables 4.2.6.8 and 6.1.1.4'

loop_
_exptl_crystal_face_index_h
_exptl_crystal_face_index_k
_exptl_crystal_face_index_l
_exptl_crystal_face_perp_dist
_exptl_oxdiff_crystal_face_indexfrac_h
_exptl_oxdiff_crystal_face_indexfrac_k
_exptl_oxdiff_crystal_face_indexfrac_l
_exptl_oxdiff_crystal_face_x
_exptl_oxdiff_crystal_face_y
_exptl_oxdiff_crystal_face_z
0 -5 -2 0.0405 0.0000 -4.9999 -2.0000 0.2220 0.1043 0.0607
0 5 2 0.0405 -0.0000 4.9999 2.0000 -0.2220 -0.1043 -0.0607
0 -5 2 0.0514 0.0000 -5.0000 2.0000 0.0374 -0.2330 0.0900
0 5 -2 0.0514 -0.0000 5.0000 -2.0000 -0.0374 0.2330 -0.0900
5 0 3 0.1241 5.0000 -0.0001 3.0000 -0.2545 -0.1671 0.2953
-5 0 -3 0.1241 -5.0000 0.0001 -3.0000 0.2545 0.1671 -0.2953

loop_
_geom_angle_atom_site_label_1
_geom_angle_atom_site_label_2
_geom_angle_atom_site_label_3
_geom_angle
_geom_angle_site_symmetry_1
_geom_angle_site_symmetry_3
O4 Fe O1 150.74(8) . .
O4 Fe N 75.78(8) . .
O5 Fe O1 89.95(8) 2_656 .
O5 Fe O1 112.65(7) . .
O5 Fe O4 96.52(8) . .
O5 Fe O4 98.96(7) 2_656 .
O5 Fe O5 77.27(9) . 2_656
O5 Fe O6 164.27(8) 2_656 .
O5 Fe O6 89.96(8) . .
O5 Fe N 101.85(8) 2_656 .
O5 Fe N 172.08(7) . .
O6 Fe O1 86.52(9) . .
O6 Fe O4 91.50(8) . .
O6 Fe N 92.05(8) . .
N Fe O1 75.13(7) . .
C1 O1 Fe 118.63(16) . .
C7 O4 Fe 119.34(17) . .
Fe O5 Fe 102.70(9) . 2_656
C2 N Fe 119.70(16) . .
C2 N C6 121.5(2) . .
C6 N Fe 118.78(18) . .
O1 C1 C2 115.0(2) . .
O2 C1 O1 126.3(2) . .
O2 C1 C2 118.7(2) . .
N C2 C1 111.4(2) . .
N C2 C3 121.0(2) . .
C3 C2 C1 127.5(2) . .
C2 C3 C4 117.5(3) . .
C5 C4 C3 120.5(3) . .
C6 C5 C4 118.3(2) . .
N C6 C5 121.1(3) . .
N C6 C7 111.1(2) . .
C5 C6 C7 127.8(2) . .
O3 C7 O4 126.3(3) . .
O3 C7 C6 118.8(3) . .
O4 C7 C6 115.0(2) . .

loop_
_geom_bond_atom_site_label_1
_geom_bond_atom_site_label_2
_geom_bond_distance
_geom_bond_site_symmetry_2
Fe O1 2.0920(17) .
Fe O4 2.0463(17) .
Fe O5 1.9637(18) .
Fe O5 1.968(2) 2_656
Fe O6 1.994(2) .
Fe N 2.069(2) .
O1 C1 1.284(3) .
O2 C1 1.234(3) .
O3 C7 1.241(3) .
O4 C7 1.285(3) .
N C2 1.330(3) .
N C6 1.332(3) .
C1 C2 1.507(3) .
C2 C3 1.390(3) .
C3 C4 1.394(4) .
C4 C5 1.382(4) .
C5 C6 1.378(4) .
C6 C7 1.504(4) .

loop_
_geom_hbond_atom_site_label_D
_geom_hbond_atom_site_label_H
_geom_hbond_atom_site_label_A
_geom_hbond_distance_DH
_geom_hbond_distance_HA
_geom_hbond_distance_DA
_geom_hbond_angle_DHA
_geom_hbond_site_symmetry_A
_geom_hbond_publ_flag
O5 H5 O7 0.85 2.19 2.953(2) 149.0 . yes
O6 H6A O3 0.85 1.72 2.561(3) 170.9 7_566 yes
O6 H6B O2 0.85 1.73 2.577(3) 170.3 6_565 yes
O7 H7 O1 0.85 2.28 3.022(3) 145.2 5_666 yes
